data_4121062
loop_
_publ_author_name
'Alisha M. Bohnsack'
'Ilich A. Ibarra'
'Vladimir I. Bakhmutov'
'Vincent M. Lynch'
'Simon M. Humphrey'

_publ_contact_author 'Dr. Simon M. Humphrey'
_publ_contact_author_email smh@cm.utexas.edu
_publ_section_title
;
 Rational Design of Porous Coordination Polymers Based on
 Bis(phosphine)MCl2 Complexes That Exhibit High-Temperature H2 Sorption
 and Chemical Reactivity
;
_journal_name_full 'Journal of the American Chemical Society'
_journal_page_first 16038
_journal_page_last 16041
_journal_paper_doi 10.1021/ja408508m
_journal_volume 135
_journal_year 2013
_chemical_formula_moiety 'C36 H24 Cl2 O8 P2 Pt, 4(C2 H6 O)'
_chemical_formula_sum 'C42 H48 Cl2 O12 P2 Pt'
_chemical_formula_weight 1072.73
_chemical_name_systematic
; 
 ? 
;
_space_group_IT_number 14
_symmetry_cell_setting monoclinic
_symmetry_space_group_name_Hall '-P 2ybc'
_symmetry_space_group_name_H-M 'P 1 21/c 1'
_atom_sites_solution_hydrogens geom
_atom_sites_solution_primary direct
_atom_sites_solution_secondary difmap
_audit_creation_method SHELXL-97
_cell_angle_alpha 90.00
_cell_angle_beta 90.435(3)
_cell_angle_gamma 90.00
_cell_formula_units_Z 4
_cell_length_a 9.8367(4)
_cell_length_b 16.3797(8)
_cell_length_c 27.5565(14)
_cell_measurement_reflns_used 63081
_cell_measurement_temperature 180(2)
_cell_measurement_theta_max 25.03
_cell_measurement_theta_min 1.02
_cell_volume 4439.8(4)
_computing_cell_refinement 'HKL Scalepack (Otwinowski & Minor 1997)'
_computing_data_reduction
;
 HKL Denzo and Scalepack (Otwinowski & Minor 1997)
;
_computing_publication_material 'SHELXL-97 (Sheldrick 1997)'
_computing_structure_refinement 'SHELXL-97 (Sheldrick 1997)'
_computing_structure_solution 'SIR-92 (Altomare et al. 1994)'
_diffrn_ambient_temperature 180(2)
_diffrn_measured_fraction_theta_full 0.990
_diffrn_measured_fraction_theta_max 0.990
_diffrn_measurement_device_type 'Nonius Kappa CCD'
_diffrn_measurement_method 'Thin slice \w and \f scans'
_diffrn_radiation_source 'fine-focus sealed tube'
_diffrn_radiation_type MoK\a
_diffrn_radiation_wavelength 0.71073
_diffrn_reflns_av_R_equivalents 0.0943
_diffrn_reflns_av_sigmaI/netI 0.0719
_diffrn_reflns_limit_h_max 11
_diffrn_reflns_limit_h_min -11
_diffrn_reflns_limit_k_max 18
_diffrn_reflns_limit_k_min -18
_diffrn_reflns_limit_l_max 31
_diffrn_reflns_limit_l_min -31
_diffrn_reflns_number 28641
_diffrn_reflns_theta_full 24.00
_diffrn_reflns_theta_max 24.00
_diffrn_reflns_theta_min 3.55
_exptl_absorpt_coefficient_mu 3.413
_exptl_absorpt_correction_T_max 0.937
_exptl_absorpt_correction_T_min 0.645
_exptl_absorpt_correction_type multi-scan
_exptl_absorpt_process_details
;
multi-scan from symmetry-related measurements 
 Sortav (Blessing 1995)
;
_exptl_crystal_colour Colorless
_exptl_crystal_density_diffrn 1.605
_exptl_crystal_description Rod
_exptl_crystal_F_000 2152
_exptl_crystal_size_max 0.25
_exptl_crystal_size_mid 0.25
_exptl_crystal_size_min 0.02
_refine_diff_density_max 2.767
_refine_diff_density_min -2.373
_refine_diff_density_rms 0.170
_refine_ls_extinction_method none
_refine_ls_goodness_of_fit_ref 1.162
_refine_ls_hydrogen_treatment fixed
_refine_ls_matrix_type full
_refine_ls_number_parameters 536
_refine_ls_number_reflns 6911
_refine_ls_number_restraints 0
_refine_ls_restrained_S_all 1.162
_refine_ls_R_factor_all 0.1248
_refine_ls_R_factor_gt 0.0912
_refine_ls_shift/su_max 0.000
_refine_ls_shift/su_mean 0.000
_refine_ls_structure_factor_coef Fsqd
_refine_ls_weighting_details 'calc w=1/[\s^2^(Fo^2^)+(0.0208P)^2^+111.1011P] where P=(Fo^2^+2Fc^2^)/3'
_refine_ls_weighting_scheme calc
_refine_ls_wR_factor_gt 0.1951
_refine_ls_wR_factor_ref 0.2050
_reflns_number_gt 5192
_reflns_number_total 6911
_reflns_threshold_expression >2sigma(I)
_cod_data_source_file ja408508m_si_002.cif
_cod_data_source_block sh11005
_cod_database_code 4121062

loop_
_symmetry_equiv_pos_as_xyz
'x, y, z'
'-x, y+1/2, -z+1/2'
'-x, -y, -z'
'x, -y-1/2, z-1/2'

loop_
_atom_site_label
_atom_site_type_symbol
_atom_site_fract_x
_atom_site_fract_y
_atom_site_fract_z
_atom_site_U_iso_or_equiv
_atom_site_adp_type
_atom_site_occupancy
_atom_site_symmetry_multiplicity
_atom_site_calc_flag
_atom_site_refinement_flags
Pt1 Pt 0.34571(6) 0.56760(4) 0.28265(3) 0.0500(2) Uani 1 1 d .
Cl1 Cl 0.2692(5) 0.6838(3) 0.32430(19) 0.0712(14) Uani 1 1 d .
Cl2 Cl 0.5691(4) 0.6175(2) 0.28556(19) 0.0628(12) Uani 1 1 d .
P1 P 0.1317(4) 0.5242(2) 0.27480(17) 0.0484(10) Uani 1 1 d .
P2 P 0.4099(4) 0.4520(2) 0.24886(17) 0.0465(10) Uani 1 1 d .
O1 O -0.1438(18) 0.4475(11) 0.4921(6) 0.116(6) Uani 1 1 d .
H1A H -0.1843 0.4535 0.5186 0.139 Uiso 1 1 calc R
O2 O -0.232(2) 0.5715(14) 0.4804(7) 0.138(7) Uani 1 1 d .
O3 O -0.2829(18) 0.6764(10) 0.1015(7) 0.131(7) Uani 1 1 d .
H13 H -0.3205 0.7056 0.0802 0.158 Uiso 1 1 calc R
O4 O -0.150(2) 0.7820(10) 0.1079(7) 0.122(7) Uani 1 1 d .
O5 O 0.6620(15) 0.5045(9) 0.0269(5) 0.089(4) Uani 1 1 d .
H5A H 0.7050 0.4980 0.0009 0.107 Uiso 1 1 calc R
O6 O 0.7997(18) 0.4020(11) 0.0492(6) 0.115(6) Uani 1 1 d .
O7 O 0.7945(14) 0.2732(7) 0.4208(5) 0.080(4) Uani 1 1 d .
H7A H 0.8320 0.2411 0.4405 0.096 Uiso 1 1 calc R
O8 O 0.6828(14) 0.1615(8) 0.3980(5) 0.084(4) Uani 1 1 d .
C1 C 0.1391(12) 0.4171(10) 0.2447(5) 0.042(4) Uani 1 1 d .
C2 C 0.2586(18) 0.3936(9) 0.2304(6) 0.053(4) Uani 1 1 d .
C3 C 0.2675(18) 0.3243(10) 0.2020(7) 0.067(5) Uani 1 1 d .
H3 H 0.3530 0.3073 0.1898 0.080 Uiso 1 1 calc R
C4 C 0.154(2) 0.2805(10) 0.1914(8) 0.074(6) Uani 1 1 d .
H4 H 0.1585 0.2323 0.1723 0.088 Uiso 1 1 calc R
C5 C 0.030(2) 0.3077(13) 0.2091(9) 0.087(7) Uani 1 1 d .
H5 H -0.0498 0.2775 0.2020 0.104 Uiso 1 1 calc R
C6 C 0.021(2) 0.3774(11) 0.2368(7) 0.077(6) Uani 1 1 d .
H6 H -0.0625 0.3963 0.2495 0.092 Uiso 1 1 calc R
C7 C 0.0331(19) 0.5148(10) 0.3288(7) 0.062(5) Uani 1 1 d .
C8 C 0.064(2) 0.4560(12) 0.3610(7) 0.072(6) Uani 1 1 d .
H8 H 0.1318 0.4166 0.3536 0.086 Uiso 1 1 calc R
C9 C -0.005(2) 0.4529(12) 0.4069(8) 0.083(6) Uani 1 1 d .
H9 H 0.0152 0.4105 0.4294 0.099 Uiso 1 1 calc R
C10 C -0.099(2) 0.5104(12) 0.4180(8) 0.070(5) Uani 1 1 d .
C11 C -0.136(3) 0.5659(15) 0.3835(9) 0.109(9) Uani 1 1 d .
H11 H -0.2085 0.6026 0.3895 0.130 Uiso 1 1 calc R
C12 C -0.070(3) 0.5686(15) 0.3409(9) 0.106(8) Uani 1 1 d .
H12 H -0.0948 0.6094 0.3181 0.127 Uiso 1 1 calc R
C13 C -0.162(2) 0.5117(16) 0.4653(9) 0.083(6) Uani 1 1 d .
C14 C 0.0360(16) 0.5864(9) 0.2320(6) 0.051(4) Uani 1 1 d .
C15 C -0.0992(18) 0.5646(12) 0.2201(8) 0.078(6) Uani 1 1 d .
H15 H -0.1404 0.5190 0.2354 0.094 Uiso 1 1 calc R
C16 C -0.1733(18) 0.6109(13) 0.1855(8) 0.081(6) Uani 1 1 d .
H16 H -0.2665 0.5993 0.1793 0.097 Uiso 1 1 calc R
C17 C -0.1108(18) 0.6713(10) 0.1614(6) 0.056(4) Uani 1 1 d .
C18 C 0.0146(17) 0.6952(11) 0.1741(7) 0.064(5) Uani 1 1 d .
H18 H 0.0538 0.7417 0.1591 0.077 Uiso 1 1 calc R
C19 C 0.0881(17) 0.6526(10) 0.2092(6) 0.054(4) Uani 1 1 d .
H19 H 0.1773 0.6703 0.2175 0.064 Uiso 1 1 calc R
C20 C -0.187(2) 0.7171(15) 0.1223(9) 0.086(7) Uani 1 1 d .
C21 C 0.5118(16) 0.4570(8) 0.1946(6) 0.049(4) Uani 1 1 d .
C22 C 0.4762(19) 0.5122(9) 0.1600(7) 0.061(5) Uani 1 1 d .
H22 H 0.4066 0.5509 0.1662 0.073 Uiso 1 1 calc R
C23 C 0.5402(18) 0.5122(10) 0.1163(8) 0.062(5) Uani 1 1 d .
H23 H 0.5153 0.5516 0.0926 0.074 Uiso 1 1 calc R
C24 C 0.6412(19) 0.4557(11) 0.1056(7) 0.061(5) Uani 1 1 d .
C25 C 0.6779(19) 0.4005(11) 0.1405(7) 0.067(5) Uani 1 1 d .
H25 H 0.7485 0.3626 0.1341 0.080 Uiso 1 1 calc R
C26 C 0.6157(19) 0.3989(11) 0.1841(8) 0.071(6) Uani 1 1 d .
H26 H 0.6411 0.3593 0.2076 0.085 Uiso 1 1 calc R
C27 C 0.706(2) 0.4519(12) 0.0593(8) 0.072(5) Uani 1 1 d .
C28 C 0.5009(17) 0.3819(9) 0.2902(7) 0.053(4) Uani 1 1 d .
C29 C 0.610(2) 0.4100(10) 0.3142(8) 0.081(7) Uani 1 1 d .
H29 H 0.6421 0.4635 0.3073 0.097 Uiso 1 1 calc R
C30 C 0.676(2) 0.3649(11) 0.3476(8) 0.082(7) Uani 1 1 d .
H30 H 0.7534 0.3871 0.3639 0.098 Uiso 1 1 calc R
C31 C 0.6333(18) 0.2864(10) 0.3588(6) 0.059(5) Uani 1 1 d .
C32 C 0.526(2) 0.2590(11) 0.3336(8) 0.079(6) Uani 1 1 d .
H32 H 0.4921 0.2058 0.3402 0.095 Uiso 1 1 calc R
C33 C 0.464(2) 0.3049(11) 0.2989(8) 0.084(7) Uani 1 1 d .
H33 H 0.3917 0.2816 0.2804 0.101 Uiso 1 1 calc R
C34 C 0.7067(18) 0.2342(11) 0.3954(6) 0.059(5) Uani 1 1 d .
O100 O 0.2303(15) 0.5218(9) 0.0572(5) 0.091(4) Uani 1 1 d .
H10 H 0.2335 0.5394 0.0286 0.136 Uiso 1 1 calc R
C100 C 0.094(3) 0.497(2) 0.0680(11) 0.132(11) Uani 1 1 d .
H10A H 0.0323 0.5448 0.0652 0.158 Uiso 1 1 calc R
H10B H 0.0636 0.4553 0.0445 0.158 Uiso 1 1 calc R
C101 C 0.090(4) 0.467(2) 0.1127(11) 0.154(13) Uani 1 1 d .
H10C H -0.0020 0.4484 0.1196 0.231 Uiso 1 1 calc R
H10D H 0.1157 0.5103 0.1359 0.231 Uiso 1 1 calc R
H10E H 0.1541 0.4218 0.1155 0.231 Uiso 1 1 calc R
O110 O 0.0747(17) 0.6896(10) 0.0153(6) 0.102(5) Uani 1 1 d .
H11C H 0.0410 0.6835 0.0429 0.153 Uiso 1 1 calc R
C110 C -0.011(4) 0.743(2) -0.0132(15) 0.183(19) Uani 1 1 d .
H11A H -0.0974 0.7150 -0.0206 0.219 Uiso 1 1 calc R
H11B H -0.0326 0.7921 0.0065 0.219 Uiso 1 1 calc R
C111 C 0.046(8) 0.768(3) -0.0553(17) 0.39(6) Uani 1 1 d .
H11D H -0.0171 0.8049 -0.0723 0.589 Uiso 1 1 calc R
H11E H 0.0639 0.7204 -0.0757 0.589 Uiso 1 1 calc R
H11F H 0.1310 0.7967 -0.0484 0.589 Uiso 1 1 calc R
O120 O 0.387(4) 0.2575(17) 0.4726(11) 0.254(18) Uani 1 1 d .
H12B H 0.4269 0.2627 0.4459 0.381 Uiso 1 1 calc R
C120 C 0.476(5) 0.237(3) 0.5062(19) 0.23(3) Uani 1 1 d .
H12F H 0.5389 0.2841 0.5106 0.277 Uiso 1 1 calc R
H12G H 0.5301 0.1911 0.4939 0.277 Uiso 1 1 calc R
C121 C 0.427(6) 0.216(3) 0.5508(19) 0.27(3) Uani 1 1 d .
H12C H 0.5024 0.1999 0.5720 0.402 Uiso 1 1 calc R
H12D H 0.3629 0.1708 0.5473 0.402 Uiso 1 1 calc R
H12E H 0.3799 0.2632 0.5651 0.402 Uiso 1 1 calc R
O130 O 0.297(3) 0.570(2) 0.4276(9) 0.207(12) Uani 1 1 d .
H13A H 0.3017 0.6210 0.4232 0.310 Uiso 1 1 calc R
C130 C 0.454(4) 0.529(5) 0.4246(15) 0.29(4) Uani 1 1 d .
H13E H 0.5139 0.5400 0.4530 0.350 Uiso 1 1 calc R
H13F H 0.5022 0.5378 0.3936 0.350 Uiso 1 1 calc R
C131 C 0.355(6) 0.432(6) 0.428(3) 0.49(8) Uani 1 1 d .
H13B H 0.4173 0.3857 0.4269 0.729 Uiso 1 1 calc R
H13C H 0.2913 0.4296 0.4007 0.729 Uiso 1 1 calc R
H13D H 0.3046 0.4311 0.4586 0.729 Uiso 1 1 calc R

loop_
_atom_site_aniso_label
_atom_site_aniso_U_11
_atom_site_aniso_U_22
_atom_site_aniso_U_33
_atom_site_aniso_U_23
_atom_site_aniso_U_13
_atom_site_aniso_U_12
Pt1 0.0456(4) 0.0303(3) 0.0739(5) -0.0030(3) -0.0088(3) 0.0004(3)
Cl1 0.063(3) 0.048(2) 0.103(4) -0.024(2) -0.023(3) 0.014(2)
Cl2 0.046(2) 0.038(2) 0.104(4) 0.003(2) -0.009(2) -0.0086(18)
P1 0.044(2) 0.036(2) 0.065(3) 0.000(2) -0.002(2) 0.0018(18)
P2 0.046(2) 0.0222(19) 0.071(3) -0.0007(18) -0.002(2) -0.0009(16)
O1 0.140(15) 0.111(14) 0.098(13) 0.009(11) 0.028(11) 0.000(12)
O2 0.151(17) 0.156(19) 0.108(14) -0.006(14) 0.043(12) 0.009(16)
O3 0.122(14) 0.097(12) 0.174(18) 0.024(12) -0.093(13) -0.001(11)
O4 0.153(16) 0.074(11) 0.139(16) 0.028(11) -0.049(13) -0.029(11)
O5 0.099(11) 0.086(10) 0.083(10) 0.002(9) 0.007(8) 0.011(9)
O6 0.124(14) 0.121(14) 0.100(12) -0.001(10) 0.017(10) 0.054(12)
O7 0.102(10) 0.048(7) 0.089(10) 0.001(7) -0.027(8) -0.012(7)
O8 0.090(10) 0.056(8) 0.106(11) 0.021(8) -0.029(8) -0.018(7)
C1 0.013(6) 0.062(10) 0.050(9) 0.007(8) -0.011(6) -0.019(7)
C2 0.068(12) 0.026(8) 0.063(11) -0.010(8) -0.016(9) -0.010(7)
C3 0.058(11) 0.040(10) 0.102(15) -0.008(10) 0.004(10) -0.006(8)
C4 0.085(15) 0.032(9) 0.104(16) 0.003(10) -0.009(12) -0.017(10)
C5 0.065(14) 0.068(14) 0.13(2) -0.008(14) -0.028(13) 0.001(11)
C6 0.105(17) 0.045(11) 0.080(15) -0.010(10) -0.011(12) 0.015(11)
C7 0.074(12) 0.044(10) 0.068(12) 0.002(9) -0.010(10) -0.002(9)
C8 0.087(14) 0.069(13) 0.060(12) 0.012(10) 0.029(11) 0.004(10)
C9 0.092(15) 0.061(13) 0.096(17) 0.013(12) -0.007(13) 0.003(11)
C10 0.069(13) 0.058(12) 0.082(15) 0.004(11) -0.001(11) -0.010(10)
C11 0.14(2) 0.096(18) 0.093(18) -0.001(15) 0.031(16) 0.065(17)
C12 0.14(2) 0.079(15) 0.101(18) 0.007(14) 0.052(16) 0.052(16)
C13 0.080(16) 0.083(17) 0.086(18) -0.001(14) -0.005(13) -0.001(13)
C14 0.049(9) 0.038(9) 0.067(11) -0.006(8) -0.011(8) 0.012(7)
C15 0.054(11) 0.050(10) 0.130(18) 0.012(12) -0.022(11) 0.003(9)
C16 0.042(10) 0.079(14) 0.122(18) 0.020(13) -0.024(11) 0.005(10)
C17 0.064(12) 0.044(10) 0.061(11) 0.012(9) -0.010(9) 0.006(9)
C18 0.053(11) 0.058(11) 0.083(14) 0.009(10) 0.002(10) -0.008(9)
C19 0.048(9) 0.047(10) 0.066(12) 0.011(9) 0.000(8) -0.013(8)
C20 0.075(14) 0.075(15) 0.107(18) -0.026(14) -0.008(13) -0.017(12)
C21 0.051(9) 0.023(8) 0.072(12) -0.005(7) -0.006(8) 0.000(6)
C22 0.066(12) 0.032(9) 0.084(14) -0.009(9) -0.031(11) 0.010(8)
C23 0.058(11) 0.043(10) 0.085(15) 0.004(10) -0.003(10) 0.006(8)
C24 0.073(12) 0.051(11) 0.059(12) -0.010(9) 0.002(10) -0.004(9)
C25 0.069(12) 0.055(11) 0.076(14) -0.006(10) 0.014(11) 0.017(9)
C26 0.068(12) 0.055(11) 0.089(16) -0.002(10) -0.012(11) 0.029(9)
C27 0.077(14) 0.058(13) 0.081(15) -0.003(11) 0.000(12) -0.006(10)
C28 0.055(10) 0.024(8) 0.079(12) -0.002(8) -0.004(9) 0.012(7)
C29 0.090(15) 0.026(9) 0.127(19) 0.003(10) -0.035(14) 0.001(9)
C30 0.077(13) 0.053(11) 0.114(17) 0.002(11) -0.053(13) -0.019(10)
C31 0.064(11) 0.048(10) 0.064(12) -0.004(9) -0.010(9) 0.015(9)
C32 0.087(15) 0.044(10) 0.105(17) 0.012(11) -0.038(13) -0.006(10)
C33 0.090(15) 0.051(12) 0.110(17) 0.021(12) -0.042(13) -0.020(11)
C34 0.065(12) 0.056(12) 0.056(11) 0.000(9) -0.001(9) -0.004(9)
O100 0.101(11) 0.085(10) 0.087(10) -0.016(8) 0.009(9) -0.017(9)
C100 0.13(2) 0.15(3) 0.12(2) 0.02(2) -0.01(2) -0.07(2)
C101 0.18(3) 0.18(3) 0.10(2) 0.02(2) -0.02(2) 0.02(3)
O110 0.126(13) 0.092(11) 0.088(11) -0.015(9) -0.016(10) 0.020(10)
C110 0.20(4) 0.16(3) 0.19(4) -0.08(3) -0.08(3) 0.11(3)
C111 0.83(16) 0.18(5) 0.17(4) 0.09(4) 0.15(7) 0.29(7)
O120 0.37(5) 0.18(3) 0.21(3) 0.03(2) -0.18(3) -0.07(3)
C120 0.19(4) 0.31(7) 0.20(5) 0.09(5) -0.08(4) -0.05(4)
C121 0.35(7) 0.23(5) 0.23(5) 0.10(4) 0.08(5) 0.13(5)
O130 0.18(3) 0.26(3) 0.18(2) 0.08(2) -0.003(19) -0.05(2)
C130 0.09(3) 0.65(13) 0.13(3) 0.03(5) 0.02(2) -0.06(5)
C131 0.24(6) 0.73(17) 0.49(11) -0.52(13) -0.11(7) 0.16(9)

loop_
_atom_type_symbol
_atom_type_description
_atom_type_scat_dispersion_real
_atom_type_scat_dispersion_imag
_atom_type_scat_source
C C 0.0033 0.0016 'International Tables Vol C Tables 4.2.6.8 and 6.1.1.4'
H H 0.0000 0.0000 'International Tables Vol C Tables 4.2.6.8 and 6.1.1.4'
O O 0.0106 0.0060 'International Tables Vol C Tables 4.2.6.8 and 6.1.1.4'
P P 0.1023 0.0942 'International Tables Vol C Tables 4.2.6.8 and 6.1.1.4'
Cl Cl 0.1484 0.1585 'International Tables Vol C Tables 4.2.6.8 and 6.1.1.4'
Pt Pt -1.7033 8.3905 'International Tables Vol C Tables 4.2.6.8 and 6.1.1.4'

loop_
_geom_angle_atom_site_label_1
_geom_angle_atom_site_label_2
_geom_angle_atom_site_label_3
_geom_angle
P2 Pt1 P1 87.62(15)
P2 Pt1 Cl2 92.43(15)
P1 Pt1 Cl2 176.01(17)
P2 Pt1 Cl1 174.90(18)
P1 Pt1 Cl1 90.00(16)
Cl2 Pt1 Cl1 90.26(16)
C7 P1 C14 107.9(8)
C7 P1 C1 107.4(7)
C14 P1 C1 104.5(7)
C7 P1 Pt1 117.6(6)
C14 P1 Pt1 111.6(6)
C1 P1 Pt1 106.9(4)
C21 P2 C2 104.4(8)
C21 P2 C28 105.6(8)
C2 P2 C28 103.6(7)
C21 P2 Pt1 118.2(5)
C2 P2 Pt1 109.3(6)
C28 P2 Pt1 114.4(6)
C13 O1 H1A 109.5
C20 O3 H13 109.5
C27 O5 H5A 109.5
C34 O7 H7A 109.5
C2 C1 C6 126.0(17)
C2 C1 P1 115.7(10)
C6 C1 P1 118.1(13)
C1 C2 C3 118.4(15)
C1 C2 P2 119.6(12)
C3 C2 P2 122.0(14)
C4 C3 C2 120.0(18)
C4 C3 H3 120.0
C2 C3 H3 120.0
C3 C4 C5 118.5(19)
C3 C4 H4 120.8
C5 C4 H4 120.8
C6 C5 C4 122(2)
C6 C5 H5 119.2
C4 C5 H5 119.2
C1 C6 C5 116(2)
C1 C6 H6 122.2
C5 C6 H6 122.2
C8 C7 C12 117(2)
C8 C7 P1 119.3(15)
C12 C7 P1 123.2(16)
C7 C8 C9 120.0(19)
C7 C8 H8 120.0
C9 C8 H8 120.0
C10 C9 C8 120(2)
C10 C9 H9 120.0
C8 C9 H9 120.0
C9 C10 C11 119(2)
C9 C10 C13 121(2)
C11 C10 C13 120(2)
C12 C11 C10 120(2)
C12 C11 H11 120.0
C10 C11 H11 120.0
C11 C12 C7 123(2)
C11 C12 H12 118.4
C7 C12 H12 118.4
O2 C13 O1 121(2)
O2 C13 C10 123(2)
O1 C13 C10 116(2)
C19 C14 C15 117.0(15)
C19 C14 P1 123.6(13)
C15 C14 P1 119.4(13)
C14 C15 C16 119.9(18)
C14 C15 H15 120.0
C16 C15 H15 120.0
C17 C16 C15 119.5(17)
C17 C16 H16 120.2
C15 C16 H16 120.2
C18 C17 C16 120.7(16)
C18 C17 C20 119.5(17)
C16 C17 C20 119.6(17)
C17 C18 C19 120.6(17)
C17 C18 H18 119.7
C19 C18 H18 119.7
C14 C19 C18 121.8(16)
C14 C19 H19 119.1
C18 C19 H19 119.1
O4 C20 O3 122(2)
O4 C20 C17 122.3(19)
O3 C20 C17 115(2)
C22 C21 C26 118.8(18)
C22 C21 P2 118.1(13)
C26 C21 P2 122.7(14)
C21 C22 C23 120.2(17)
C21 C22 H22 119.9
C23 C22 H22 119.9
C22 C23 C24 121.6(18)
C22 C23 H23 119.2
C24 C23 H23 119.2
C25 C24 C23 118.4(18)
C25 C24 C27 118.9(18)
C23 C24 C27 122.7(19)
C26 C25 C24 121.3(17)
C26 C25 H25 119.4
C24 C25 H25 119.4
C25 C26 C21 119.8(18)
C25 C26 H26 120.1
C21 C26 H26 120.1
O6 C27 O5 121(2)
O6 C27 C24 124(2)
O5 C27 C24 115.8(19)
C33 C28 C29 117.1(16)
C33 C28 P2 124.6(14)
C29 C28 P2 118.3(12)
C28 C29 C30 122.1(17)
C28 C29 H29 119.0
C30 C29 H29 119.0
C29 C30 C31 120.9(16)
C29 C30 H30 119.5
C31 C30 H30 119.5
C32 C31 C30 115.9(16)
C32 C31 C34 122.1(17)
C30 C31 C34 122.0(16)
C31 C32 C33 121.9(18)
C31 C32 H32 119.0
C33 C32 H32 119.0
C28 C33 C32 121.9(18)
C28 C33 H33 119.1
C32 C33 H33 119.1
O8 C34 O7 125.9(17)
O8 C34 C31 120.4(17)
O7 C34 C31 113.7(16)
C100 O100 H10 109.5
C101 C100 O100 109(3)
C101 C100 H10A 109.8
O100 C100 H10A 109.8
C101 C100 H10B 109.8
O100 C100 H10B 109.8
H10A C100 H10B 108.3
C100 C101 H10C 109.5
C100 C101 H10D 109.5
H10C C101 H10D 109.5
C100 C101 H10E 109.5
H10C C101 H10E 109.5
H10D C101 H10E 109.5
C110 O110 H11C 109.5
C111 C110 O110 114(4)
C111 C110 H11A 108.8
O110 C110 H11A 108.8
C111 C110 H11B 108.8
O110 C110 H11B 108.8
H11A C110 H11B 107.7
C110 C111 H11D 109.5
C110 C111 H11E 109.5
H11D C111 H11E 109.5
C110 C111 H11F 109.5
H11D C111 H11F 109.5
H11E C111 H11F 109.5
C120 O120 H12B 109.5
O120 C120 C121 117(5)
O120 C120 H12F 107.9
C121 C120 H12F 107.9
O120 C120 H12G 107.9
C121 C120 H12G 107.9
H12F C120 H12G 107.2
C120 C121 H12C 109.5
C120 C121 H12D 109.5
H12C C121 H12D 109.5
C120 C121 H12E 109.5
H12C C121 H12E 109.5
H12D C121 H12E 109.5
C130 O130 H13A 109.5
O130 C130 C131 82(2)
O130 C130 H13E 115.0
C131 C130 H13E 115.0
O130 C130 H13F 115.0
C131 C130 H13F 115.0
H13E C130 H13F 112.0
C130 C131 H13B 109.5
C130 C131 H13C 109.5
H13B C131 H13C 109.5
C130 C131 H13D 109.5
H13B C131 H13D 109.5
H13C C131 H13D 109.5

loop_
_geom_bond_atom_site_label_1
_geom_bond_atom_site_label_2
_geom_bond_distance
Pt1 P2 2.205(4)
Pt1 P1 2.231(4)
Pt1 Cl2 2.345(4)
Pt1 Cl1 2.350(4)
P1 C7 1.79(2)
P1 C14 1.816(15)
P1 C1 1.943(16)
P2 C21 1.808(18)
P2 C2 1.837(16)
P2 C28 1.844(16)
O1 C13 1.30(3)
O1 H1A 0.8400
O2 C13 1.27(3)
O3 C20 1.29(2)
O3 H13 0.8400
O4 C20 1.19(3)
O5 C27 1.31(2)
O5 H5A 0.8400
O6 C27 1.27(2)
O7 C34 1.28(2)
O7 H7A 0.8400
O8 C34 1.22(2)
C1 C2 1.30(2)
C1 C6 1.34(2)
C2 C3 1.38(2)
C3 C4 1.36(2)
C3 H3 0.9500
C4 C5 1.38(3)
C4 H4 0.9500
C5 C6 1.38(3)
C5 H5 0.9500
C6 H6 0.9500
C7 C8 1.34(2)
C7 C12 1.38(3)
C8 C9 1.44(3)
C8 H8 0.9500
C9 C10 1.35(3)
C9 H9 0.9500
C10 C11 1.36(3)
C10 C13 1.45(3)
C11 C12 1.35(3)
C11 H11 0.9500
C12 H12 0.9500
C14 C19 1.36(2)
C14 C15 1.41(2)
C15 C16 1.42(2)
C15 H15 0.9500
C16 C17 1.34(3)
C16 H16 0.9500
C17 C18 1.34(2)
C17 C20 1.51(3)
C18 C19 1.39(2)
C18 H18 0.9500
C19 H19 0.9500
C21 C22 1.36(2)
C21 C26 1.43(2)
C22 C23 1.36(3)
C22 H22 0.9500
C23 C24 1.39(2)
C23 H23 0.9500
C24 C25 1.37(2)
C24 C27 1.43(3)
C25 C26 1.35(3)
C25 H25 0.9500
C26 H26 0.9500
C28 C33 1.33(2)
C28 C29 1.34(2)
C29 C30 1.34(2)
C29 H29 0.9500
C30 C31 1.39(2)
C30 H30 0.9500
C31 C32 1.34(2)
C31 C34 1.50(2)
C32 C33 1.36(2)
C32 H32 0.9500
C33 H33 0.9500
O100 C100 1.43(3)
O100 H10 0.8400
C100 C101 1.33(3)
C100 H10A 0.9900
C100 H10B 0.9900
C101 H10C 0.9800
C101 H10D 0.9800
C101 H10E 0.9800
O110 C110 1.45(3)
O110 H11C 0.8400
C110 C111 1.35(6)
C110 H11A 0.9900
C110 H11B 0.9900
C111 H11D 0.9800
C111 H11E 0.9800
C111 H11F 0.9800
O120 C120 1.31(4)
O120 H12B 0.8400
C120 C121 1.37(5)
C120 H12F 0.9900
C120 H12G 0.9900
C121 H12C 0.9800
C121 H12D 0.9800
C121 H12E 0.9800
O130 C130 1.70(5)
O130 H13A 0.8400
C130 C131 1.86(10)
C130 H13E 0.9900
C130 H13F 0.9900
C131 H13B 0.9800
C131 H13C 0.9800
C131 H13D 0.9800
